data_4133604
loop_
_publ_author_name
'Wang, Yuwen'
'Karni, Miriam'
'Yao, Shenglai'
'Apeloig, Yitzhak'
'Driess, Matthias'

_publ_section_title
;
 An Isolable Bis(silylene)-Stabilized Germylone and Its Reactivity.
;
_journal_issue 4
_journal_name_full 'Journal of the American Chemical Society'
_journal_page_first 1655
_journal_page_last 1664
_journal_paper_doi 10.1021/jacs.8b11605
_journal_volume 141
_journal_year 2019
_chemical_formula_sum 'C49 H68 Al Br3 Ge N4 O2 Si2'
_chemical_formula_weight 1140.55
_space_group_crystal_system orthorhombic
_space_group_IT_number 61
_space_group_name_Hall '-P 2ac 2ab'
_space_group_name_H-M_alt 'P b c a'
_atom_sites_solution_hydrogens geom
_audit_creation_method 'CrysAlisPro 1.171.38.46 (Rigaku OD, 2015)'
_cell_angle_alpha 90
_cell_angle_beta 90
_cell_angle_gamma 90
_cell_formula_units_Z 8
_cell_length_a 15.8154(8)
_cell_length_b 21.7298(10)
_cell_length_c 31.6007(19)
_cell_measurement_reflns_used 5101
_cell_measurement_temperature 150(2)
_cell_measurement_theta_max 69.7720
_cell_measurement_theta_min 2.7710
_cell_volume 10860.1(10)
_computing_cell_refinement 'CrysAlisPro 1.171.38.46 (Rigaku OD, 2015)'
_computing_data_collection 'CrysAlisPro 1.171.38.46 (Rigaku OD, 2015)'
_computing_data_reduction 'CrysAlisPro 1.171.38.46 (Rigaku OD, 2015)'
_computing_structure_refinement 'SHELXL-2018/3 (Sheldrick, 2018)'
_diffrn_ambient_temperature 150(2)
_diffrn_measured_fraction_theta_full 1.000
_diffrn_measured_fraction_theta_max 1.000
_diffrn_measurement_device 'four-circle diffractometer'
_diffrn_measurement_device_type 'SuperNova, Single source at offset, Atlas'
_diffrn_radiation_monochromator mirror
_diffrn_radiation_type CuK\a
_diffrn_radiation_wavelength 1.54184
_diffrn_reflns_av_R_equivalents 0.1672
_diffrn_reflns_av_unetI/netI 0.0873
_diffrn_reflns_Laue_measured_fraction_full 1.000
_diffrn_reflns_Laue_measured_fraction_max 1.000
_diffrn_reflns_limit_h_max 18
_diffrn_reflns_limit_h_min -18
_diffrn_reflns_limit_k_max 25
_diffrn_reflns_limit_k_min -26
_diffrn_reflns_limit_l_max 37
_diffrn_reflns_limit_l_min -37
_diffrn_reflns_number 73323
_diffrn_reflns_point_group_measured_fraction_full 1.000
_diffrn_reflns_point_group_measured_fraction_max 1.000
_diffrn_reflns_theta_full 67.482
_diffrn_reflns_theta_max 67.482
_diffrn_reflns_theta_min 2.797
_exptl_absorpt_coefficient_mu 4.236
_exptl_absorpt_correction_T_max 1.00000
_exptl_absorpt_correction_T_min 0.38692
_exptl_absorpt_correction_type multi-scan
_exptl_absorpt_process_details
;
CrysAlisPro 1.171.38.46 (Rigaku Oxford Diffraction, 2015)
Empirical absorption correction using spherical harmonics,
 implemented in SCALE3 ABSPACK scaling algorithm.
;
_exptl_crystal_colour yellow
_exptl_crystal_density_diffrn 1.395
_exptl_crystal_description plate
_exptl_crystal_F_000 4672
_exptl_crystal_size_max 0.210
_exptl_crystal_size_mid 0.060
_exptl_crystal_size_min 0.040
_refine_diff_density_max 1.109
_refine_diff_density_min -0.718
_refine_diff_density_rms 0.123
_refine_ls_extinction_method none
_refine_ls_goodness_of_fit_ref 1.034
_refine_ls_hydrogen_treatment constr
_refine_ls_matrix_type full
_refine_ls_number_parameters 575
_refine_ls_number_reflns 9776
_refine_ls_number_restraints 0
_refine_ls_restrained_S_all 1.034
_refine_ls_R_factor_all 0.1140
_refine_ls_R_factor_gt 0.0672
_refine_ls_shift/su_max 0.000
_refine_ls_shift/su_mean 0.000
_refine_ls_structure_factor_coef Fsqd
_refine_ls_weighting_details 'w=1/[\s^2^(Fo^2^)+(0.0886P)^2^+2.8467P] where P=(Fo^2^+2Fc^2^)/3'
_refine_ls_weighting_scheme calc
_refine_ls_wR_factor_gt 0.1597
_refine_ls_wR_factor_ref 0.1953
_reflns_Friedel_coverage 0.000
_reflns_number_gt 6023
_reflns_number_total 9776
_reflns_threshold_expression 'I > 2\s(I)'
_cod_data_source_file ja8b11605_si_002.cif
_cod_data_source_block Compound-4
_cod_database_code 4133604
_shelx_shelxl_version_number 2018/3
_shelx_space_group_comment
;
The symmetry employed for this shelxl refinement is uniquely defined
by the following loop, which should always be used as a source of
symmetry information in preference to the above space-group names.
They are only intended as comments.
;
_shelx_estimated_absorpt_t_min 0.470
_shelx_estimated_absorpt_t_max 0.849

loop_
_space_group_symop_operation_xyz
'x, y, z'
'-x+1/2, -y, z+1/2'
'x+1/2, -y+1/2, -z'
'-x, y+1/2, -z+1/2'
'-x, -y, -z'
'x-1/2, y, -z-1/2'
'-x-1/2, y-1/2, z'
'x, -y-1/2, z-1/2'

loop_
_atom_site_label
_atom_site_type_symbol
_atom_site_fract_x
_atom_site_fract_y
_atom_site_fract_z
_atom_site_U_iso_or_equiv
_atom_site_adp_type
_atom_site_occupancy
_atom_site_site_symmetry_order
_atom_site_calc_flag
_atom_site_refinement_flags_posn
_atom_site_refinement_flags_adp
Br1 Br 0.33999(5) 0.25783(4) 0.09533(3) 0.0539(2) Uani 1 1 d . .
Ge1 Ge 0.14966(5) 0.18641(3) 0.16249(2) 0.0338(2) Uani 1 1 d . .
Si1 Si 0.01097(12) 0.21576(8) 0.18121(6) 0.0325(4) Uani 1 1 d . .
Al1 Al 0.20555(13) 0.27697(9) 0.12336(7) 0.0378(5) Uani 1 1 d . .
O1 O -0.0340(3) 0.10081(19) 0.13486(13) 0.0338(10) Uani 1 1 d . .
N1 N 0.0159(3) 0.2627(2) 0.22932(17) 0.0347(12) Uani 1 1 d . .
C1 C -0.0820(4) 0.1619(3) 0.1913(2) 0.0362(15) Uani 1 1 d . .
Br2 Br 0.13732(6) 0.32697(4) 0.06754(3) 0.0574(3) Uani 1 1 d . .
Si2 Si 0.14660(12) 0.10684(8) 0.11210(6) 0.0329(4) Uani 1 1 d . .
O2 O -0.2770(5) 0.1352(4) 0.0454(3) 0.092(2) Uani 1 1 d . .
N2 N -0.0365(3) 0.2904(2) 0.16979(16) 0.0325(12) Uani 1 1 d . .
C2 C -0.1411(5) 0.1726(3) 0.2231(2) 0.0407(16) Uani 1 1 d . .
H2 H -0.138320 0.209751 0.238875 0.049 Uiso 1 1 calc R U
Br3 Br 0.22501(6) 0.35471(4) 0.17321(3) 0.0576(3) Uani 1 1 d . .
N3 N 0.1735(4) 0.1142(3) 0.05577(17) 0.0365(13) Uani 1 1 d . .
C3 C -0.2028(5) 0.1308(3) 0.2319(2) 0.0451(18) Uani 1 1 d . .
H3 H -0.243161 0.139106 0.253432 0.054 Uiso 1 1 calc R U
N4 N 0.2541(3) 0.0779(2) 0.10432(17) 0.0328(12) Uani 1 1 d . .
C4 C -0.2065(5) 0.0755(3) 0.2092(2) 0.0434(17) Uani 1 1 d . .
H4 H -0.248609 0.045963 0.216071 0.052 Uiso 1 1 calc R U
C5 C -0.1501(4) 0.0631(3) 0.1770(2) 0.0366(15) Uani 1 1 d . .
C6 C -0.1508(5) 0.0050(3) 0.1492(2) 0.0412(16) Uani 1 1 d . .
C7 C -0.0601(4) -0.0085(3) 0.1359(2) 0.0358(15) Uani 1 1 d . .
C8 C -0.0901(4) 0.1087(3) 0.1683(2) 0.0325(14) Uani 1 1 d . .
C9 C -0.0056(4) 0.0409(3) 0.1289(2) 0.0343(15) Uani 1 1 d . .
C10 C 0.0780(4) 0.0358(3) 0.1159(2) 0.0369(15) Uani 1 1 d . .
C11 C 0.1078(5) -0.0239(3) 0.1082(2) 0.0428(17) Uani 1 1 d . .
H11 H 0.164303 -0.029785 0.098859 0.051 Uiso 1 1 calc R U
C12 C 0.0566(5) -0.0736(3) 0.1138(3) 0.0495(19) Uani 1 1 d . .
H12 H 0.077772 -0.113540 0.107846 0.059 Uiso 1 1 calc R U
C13 C -0.0266(5) -0.0670(3) 0.1283(2) 0.0451(18) Uani 1 1 d . .
H13 H -0.060502 -0.102498 0.132976 0.054 Uiso 1 1 calc R U
C14 C -0.2047(5) 0.0178(4) 0.1094(3) 0.062(2) Uani 1 1 d . .
H14A H -0.179187 0.051403 0.093103 0.092 Uiso 1 1 calc R U
H14B H -0.262123 0.029469 0.117887 0.092 Uiso 1 1 calc R U
H14C H -0.207087 -0.019365 0.091842 0.092 Uiso 1 1 calc R U
C15 C -0.1896(6) -0.0495(4) 0.1736(3) 0.062(2) Uani 1 1 d . .
H15A H -0.191399 -0.085809 0.155230 0.093 Uiso 1 1 calc R U
H15B H -0.247133 -0.038947 0.182583 0.093 Uiso 1 1 calc R U
H15C H -0.154990 -0.058539 0.198600 0.093 Uiso 1 1 calc R U
C16 C -0.0206(4) 0.3099(3) 0.2088(2) 0.0351(15) Uani 1 1 d . .
C17 C -0.0377(5) 0.3729(3) 0.2269(2) 0.0377(16) Uani 1 1 d . .
C18 C 0.0225(5) 0.4193(3) 0.2230(3) 0.0472(18) Uani 1 1 d . .
H18 H 0.075077 0.410998 0.209645 0.057 Uiso 1 1 calc R U
C19 C 0.0057(5) 0.4771(3) 0.2387(3) 0.051(2) Uani 1 1 d . .
H19 H 0.046618 0.508766 0.235597 0.061 Uiso 1 1 calc R U
C20 C -0.0700(6) 0.4897(4) 0.2589(3) 0.057(2) Uani 1 1 d . .
H20 H -0.080873 0.529612 0.269921 0.068 Uiso 1 1 calc R U
C21 C -0.1290(6) 0.4441(4) 0.2626(3) 0.055(2) Uani 1 1 d . .
H21 H -0.181383 0.452557 0.276116 0.066 Uiso 1 1 calc R U
C22 C -0.1133(5) 0.3854(3) 0.2470(2) 0.0458(18) Uani 1 1 d . .
H22 H -0.154530 0.353970 0.250205 0.055 Uiso 1 1 calc R U
C23 C -0.0950(5) 0.3151(3) 0.1371(2) 0.0391(16) Uani 1 1 d . .
C24 C -0.0761(6) 0.3826(3) 0.1273(3) 0.053(2) Uani 1 1 d . .
H24A H -0.086928 0.407619 0.152559 0.079 Uiso 1 1 calc R U
H24B H -0.112535 0.396564 0.104159 0.079 Uiso 1 1 calc R U
H24C H -0.016700 0.386912 0.118995 0.079 Uiso 1 1 calc R U
C25 C -0.1855(5) 0.3075(4) 0.1527(3) 0.052(2) Uani 1 1 d . .
H25A H -0.197095 0.263842 0.157780 0.078 Uiso 1 1 calc R U
H25B H -0.224670 0.323210 0.131178 0.078 Uiso 1 1 calc R U
H25C H -0.193075 0.330636 0.179017 0.078 Uiso 1 1 calc R U
C26 C -0.0810(5) 0.2745(3) 0.0980(2) 0.0452(18) Uani 1 1 d . .
H26A H -0.022325 0.278538 0.088469 0.068 Uiso 1 1 calc R U
H26B H -0.119244 0.287656 0.075335 0.068 Uiso 1 1 calc R U
H26C H -0.092581 0.231489 0.105249 0.068 Uiso 1 1 calc R U
C27 C 0.0516(5) 0.2569(3) 0.2724(2) 0.0430(17) Uani 1 1 d . .
C28 C -0.0056(7) 0.2839(4) 0.3062(3) 0.071(3) Uani 1 1 d . .
H28A H -0.003852 0.328885 0.304709 0.106 Uiso 1 1 calc R U
H28B H 0.013729 0.270383 0.334187 0.106 Uiso 1 1 calc R U
H28C H -0.063758 0.269702 0.301621 0.106 Uiso 1 1 calc R U
C29 C 0.1386(6) 0.2867(4) 0.2735(3) 0.063(2) Uani 1 1 d . .
H29A H 0.174912 0.267625 0.252050 0.095 Uiso 1 1 calc R U
H29B H 0.163762 0.280882 0.301551 0.095 Uiso 1 1 calc R U
H29C H 0.133226 0.330806 0.267602 0.095 Uiso 1 1 calc R U
C30 C 0.0613(6) 0.1879(4) 0.2803(2) 0.054(2) Uani 1 1 d . .
H30A H 0.005202 0.168954 0.282592 0.081 Uiso 1 1 calc R U
H30B H 0.092591 0.181283 0.306674 0.081 Uiso 1 1 calc R U
H30C H 0.092200 0.169100 0.256730 0.081 Uiso 1 1 calc R U
C31 C 0.2506(4) 0.0896(3) 0.0630(2) 0.0352(15) Uani 1 1 d . .
C32 C 0.3179(4) 0.0775(4) 0.0307(2) 0.0399(16) Uani 1 1 d . .
C33 C 0.3795(5) 0.1214(4) 0.0229(2) 0.0505(19) Uani 1 1 d . .
H33 H 0.378056 0.159874 0.037230 0.061 Uiso 1 1 calc R U
C34 C 0.4427(6) 0.1089(5) -0.0055(3) 0.065(2) Uani 1 1 d . .
H34 H 0.486066 0.138433 -0.010013 0.078 Uiso 1 1 calc R U
C35 C 0.4442(7) 0.0557(6) -0.0270(3) 0.077(3) Uani 1 1 d . .
H35 H 0.488166 0.048175 -0.046863 0.093 Uiso 1 1 calc R U
C37 C 0.3170(6) 0.0233(4) 0.0089(3) 0.056(2) Uani 1 1 d . .
H37 H 0.273326 -0.005986 0.013519 0.067 Uiso 1 1 calc R U
C38 C 0.3240(5) 0.0556(3) 0.1317(2) 0.0369(15) Uani 1 1 d . .
C39 C 0.2816(5) 0.0295(3) 0.1712(2) 0.0391(16) Uani 1 1 d . .
H39A H 0.247735 0.061643 0.184824 0.059 Uiso 1 1 calc R U
H39B H 0.324987 0.014935 0.191010 0.059 Uiso 1 1 calc R U
H39C H 0.244895 -0.004950 0.163244 0.059 Uiso 1 1 calc R U
C40 C 0.3822(5) 0.1096(4) 0.1445(3) 0.0500(19) Uani 1 1 d . .
H40A H 0.411433 0.125284 0.119352 0.075 Uiso 1 1 calc R U
H40B H 0.423998 0.095255 0.165164 0.075 Uiso 1 1 calc R U
H40C H 0.348161 0.142561 0.157045 0.075 Uiso 1 1 calc R U
C41 C 0.3751(5) 0.0042(4) 0.1108(2) 0.050(2) Uani 1 1 d . .
H41A H 0.337578 -0.030316 0.104029 0.075 Uiso 1 1 calc R U
H41B H 0.419483 -0.009761 0.130194 0.075 Uiso 1 1 calc R U
H41C H 0.401004 0.019726 0.084718 0.075 Uiso 1 1 calc R U
C42 C 0.1274(5) 0.1274(4) 0.0160(2) 0.0495(19) Uani 1 1 d . .
C43 C 0.0488(5) 0.1649(4) 0.0303(3) 0.059(2) Uani 1 1 d . .
H43A H 0.011612 0.138548 0.047254 0.088 Uiso 1 1 calc R U
H43B H 0.018123 0.179550 0.005313 0.088 Uiso 1 1 calc R U
H43C H 0.067098 0.200135 0.047307 0.088 Uiso 1 1 calc R U
C44 C 0.0974(6) 0.0673(4) -0.0039(3) 0.070(3) Uani 1 1 d . .
H44A H 0.146082 0.044760 -0.015178 0.105 Uiso 1 1 calc R U
H44B H 0.057773 0.076382 -0.026947 0.105 Uiso 1 1 calc R U
H44C H 0.068952 0.042185 0.017555 0.105 Uiso 1 1 calc R U
C45 C 0.1811(6) 0.1652(5) -0.0148(3) 0.078(3) Uani 1 1 d . .
H45A H 0.204270 0.201174 -0.000119 0.117 Uiso 1 1 calc R U
H45B H 0.145899 0.178868 -0.038537 0.117 Uiso 1 1 calc R U
H45C H 0.227614 0.139771 -0.025523 0.117 Uiso 1 1 calc R U
C46 C -0.3918(10) 0.1497(8) 0.0913(5) 0.149(7) Uani 1 1 d . .
H46A H -0.431818 0.144459 0.067868 0.223 Uiso 1 1 calc R U
H46B H -0.414182 0.180057 0.111314 0.223 Uiso 1 1 calc R U
H46C H -0.383783 0.110281 0.105741 0.223 Uiso 1 1 calc R U
C47 C -0.2000(8) 0.1572(5) 0.0258(4) 0.090(4) Uani 1 1 d . .
H47A H -0.156060 0.163169 0.047739 0.108 Uiso 1 1 calc R U
H47B H -0.210647 0.197376 0.012065 0.108 Uiso 1 1 calc R U
C48 C -0.1691(6) 0.1123(5) -0.0064(3) 0.072(3) Uani 1 1 d . .
H48A H -0.149338 0.074952 0.007876 0.108 Uiso 1 1 calc R U
H48B H -0.122344 0.130672 -0.022358 0.108 Uiso 1 1 calc R U
H48C H -0.215264 0.101937 -0.025764 0.108 Uiso 1 1 calc R U
C36 C 0.3818(7) 0.0114(5) -0.0205(3) 0.076(3) Uani 1 1 d . .
H36 H 0.382961 -0.026340 -0.035756 0.092 Uiso 1 1 calc R U
C49 C -0.3087(12) 0.1718(7) 0.0743(5) 0.134(6) Uani 1 1 d . .
H49A H -0.316391 0.213303 0.061969 0.160 Uiso 1 1 calc R U
H49B H -0.268012 0.175355 0.097950 0.160 Uiso 1 1 calc R U

loop_
_atom_site_aniso_label
_atom_site_aniso_U_11
_atom_site_aniso_U_22
_atom_site_aniso_U_33
_atom_site_aniso_U_23
_atom_site_aniso_U_13
_atom_site_aniso_U_12
Br1 0.0420(4) 0.0462(4) 0.0736(6) 0.0068(4) 0.0135(4) 0.0037(4)
Ge1 0.0315(4) 0.0329(4) 0.0368(4) -0.0031(3) 0.0023(3) 0.0008(3)
Si1 0.0318(9) 0.0315(9) 0.0342(10) -0.0015(7) 0.0026(8) 0.0003(7)
Al1 0.0338(11) 0.0344(10) 0.0452(12) -0.0005(9) 0.0010(9) -0.0023(9)
O1 0.036(3) 0.035(2) 0.030(2) 0.0005(19) 0.005(2) -0.002(2)
N1 0.035(3) 0.033(3) 0.036(3) 0.006(2) 0.006(2) 0.003(2)
C1 0.038(4) 0.039(4) 0.032(4) 0.004(3) 0.000(3) -0.003(3)
Br2 0.0472(5) 0.0644(5) 0.0605(5) 0.0194(4) -0.0056(4) -0.0014(4)
Si2 0.0318(9) 0.0339(9) 0.0332(10) -0.0017(7) 0.0046(8) 0.0018(8)
O2 0.091(6) 0.101(6) 0.083(5) -0.007(4) -0.018(5) 0.013(5)
N2 0.035(3) 0.033(3) 0.030(3) -0.002(2) 0.002(2) 0.000(2)
C2 0.041(4) 0.031(3) 0.050(4) -0.001(3) 0.005(3) 0.003(3)
Br3 0.0668(6) 0.0398(4) 0.0662(6) -0.0106(4) -0.0004(5) -0.0058(4)
N3 0.035(3) 0.043(3) 0.032(3) 0.000(2) 0.003(2) 0.005(3)
C3 0.034(4) 0.055(5) 0.046(4) 0.008(4) 0.010(3) 0.004(3)
N4 0.031(3) 0.035(3) 0.032(3) -0.002(2) -0.002(2) 0.005(2)
C4 0.038(4) 0.043(4) 0.049(4) 0.011(3) 0.005(3) -0.006(3)
C5 0.036(4) 0.037(4) 0.036(4) 0.002(3) -0.001(3) -0.003(3)
C6 0.039(4) 0.042(4) 0.042(4) -0.001(3) -0.006(3) -0.003(3)
C7 0.038(4) 0.036(3) 0.033(4) -0.001(3) -0.005(3) -0.004(3)
C8 0.026(3) 0.039(3) 0.033(4) 0.008(3) 0.005(3) -0.003(3)
C9 0.041(4) 0.035(3) 0.027(3) 0.001(3) 0.003(3) -0.002(3)
C10 0.038(4) 0.033(3) 0.040(4) -0.004(3) 0.001(3) -0.003(3)
C11 0.039(4) 0.041(4) 0.048(4) -0.005(3) 0.002(3) 0.000(3)
C12 0.061(5) 0.030(4) 0.057(5) -0.009(3) -0.004(4) 0.004(4)
C13 0.046(4) 0.036(4) 0.054(5) 0.003(3) -0.002(4) -0.009(3)
C14 0.046(5) 0.073(6) 0.066(6) -0.011(5) -0.013(4) 0.001(4)
C15 0.064(6) 0.040(4) 0.082(6) -0.004(4) 0.019(5) -0.021(4)
C16 0.025(3) 0.039(4) 0.041(4) 0.000(3) 0.006(3) -0.004(3)
C17 0.041(4) 0.037(4) 0.035(4) -0.005(3) 0.001(3) 0.006(3)
C18 0.039(4) 0.045(4) 0.057(5) -0.002(4) 0.007(4) 0.000(3)
C19 0.054(5) 0.039(4) 0.060(5) -0.003(4) 0.012(4) -0.003(4)
C20 0.073(6) 0.041(4) 0.057(5) -0.011(4) 0.014(4) 0.011(4)
C21 0.056(5) 0.048(5) 0.060(5) -0.005(4) 0.010(4) 0.012(4)
C22 0.044(4) 0.040(4) 0.054(5) -0.007(3) 0.010(4) 0.001(3)
C23 0.038(4) 0.046(4) 0.033(4) 0.001(3) 0.002(3) 0.010(3)
C24 0.064(5) 0.048(4) 0.046(5) 0.009(3) -0.007(4) 0.002(4)
C25 0.034(4) 0.064(5) 0.058(5) 0.002(4) 0.006(4) 0.010(4)
C26 0.052(5) 0.047(4) 0.037(4) -0.003(3) -0.009(3) -0.001(4)
C27 0.044(4) 0.052(4) 0.033(4) -0.005(3) -0.001(3) 0.007(3)
C28 0.098(8) 0.080(6) 0.034(4) -0.012(4) -0.001(5) 0.033(6)
C29 0.065(6) 0.071(6) 0.053(5) 0.006(4) -0.026(4) -0.016(5)
C30 0.065(5) 0.058(5) 0.039(4) 0.008(4) 0.000(4) 0.006(4)
C31 0.031(3) 0.034(3) 0.041(4) -0.006(3) 0.006(3) 0.000(3)
C32 0.034(4) 0.056(4) 0.030(4) 0.003(3) 0.000(3) 0.010(3)
C33 0.045(4) 0.062(5) 0.044(4) 0.007(4) 0.007(4) -0.001(4)
C34 0.046(5) 0.094(7) 0.053(5) 0.018(5) 0.015(4) 0.009(5)
C35 0.057(6) 0.130(10) 0.045(5) 0.009(6) 0.006(5) 0.034(7)
C37 0.051(5) 0.068(5) 0.048(5) -0.017(4) -0.005(4) 0.007(4)
C38 0.040(4) 0.032(3) 0.039(4) 0.004(3) 0.004(3) 0.007(3)
C39 0.042(4) 0.040(4) 0.035(4) 0.004(3) -0.001(3) 0.005(3)
C40 0.046(4) 0.047(4) 0.057(5) 0.006(4) -0.012(4) -0.005(4)
C41 0.055(5) 0.054(5) 0.041(4) 0.004(3) 0.002(4) 0.022(4)
C42 0.053(5) 0.061(5) 0.034(4) -0.003(3) -0.005(4) 0.011(4)
C43 0.052(5) 0.067(5) 0.057(5) -0.003(4) -0.012(4) 0.013(4)
C44 0.068(6) 0.080(6) 0.062(6) -0.028(5) -0.018(5) 0.017(5)
C45 0.069(6) 0.116(9) 0.048(5) 0.033(6) -0.004(5) 0.001(6)
C46 0.104(12) 0.23(2) 0.111(12) -0.067(13) 0.018(10) 0.009(12)
C47 0.085(8) 0.079(8) 0.107(10) 0.009(7) -0.011(7) -0.015(6)
C48 0.062(6) 0.069(6) 0.086(7) 0.003(5) 0.009(5) -0.005(5)
C36 0.087(8) 0.100(8) 0.042(5) -0.020(5) -0.012(5) 0.048(7)
C49 0.160(16) 0.097(10) 0.144(14) -0.028(10) 0.028(13) 0.014(10)

loop_
_atom_type_symbol
_atom_type_description
_atom_type_scat_dispersion_real
_atom_type_scat_dispersion_imag
_atom_type_scat_source
C C 0.0181 0.0091 'International Tables Vol C Tables 4.2.6.8 and 6.1.1.4'
H H 0.0000 0.0000 'International Tables Vol C Tables 4.2.6.8 and 6.1.1.4'
N N 0.0311 0.0180 'International Tables Vol C Tables 4.2.6.8 and 6.1.1.4'
O O 0.0492 0.0322 'International Tables Vol C Tables 4.2.6.8 and 6.1.1.4'
Al Al 0.2130 0.2455 'International Tables Vol C Tables 4.2.6.8 and 6.1.1.4'
Si Si 0.2541 0.3302 'International Tables Vol C Tables 4.2.6.8 and 6.1.1.4'
Ge Ge -1.0885 0.8855 'International Tables Vol C Tables 4.2.6.8 and 6.1.1.4'
Br Br -0.6763 1.2805 'International Tables Vol C Tables 4.2.6.8 and 6.1.1.4'

loop_
_geom_angle_atom_site_label_1
_geom_angle_atom_site_label_2
_geom_angle_atom_site_label_3
_geom_angle
Si2 Ge1 Si1 110.45(7)
Si2 Ge1 Al1 104.63(7)
Si1 Ge1 Al1 103.96(7)
N2 Si1 N1 71.8(2)
N2 Si1 C1 105.2(3)
N1 Si1 C1 103.6(3)
N2 Si1 C16 35.7(2)
N1 Si1 C16 36.1(2)
C1 Si1 C16 108.5(3)
N2 Si1 Ge1 125.00(19)
N1 Si1 Ge1 108.58(19)
C1 Si1 Ge1 126.4(2)
C16 Si1 Ge1 122.81(18)
Br3 Al1 Br2 103.55(8)
Br3 Al1 Br1 105.34(9)
Br2 Al1 Br1 102.51(9)
Br3 Al1 Ge1 106.52(9)
Br2 Al1 Ge1 125.41(9)
Br1 Al1 Ge1 111.75(8)
C9 O1 C8 115.2(5)
C16 N1 C27 132.2(6)
C16 N1 Si1 90.4(4)
C27 N1 Si1 137.1(5)
C8 C1 C2 117.4(6)
C8 C1 Si1 120.0(5)
C2 C1 Si1 122.4(5)
N4 Si2 N3 71.6(2)
N4 Si2 C10 105.2(3)
N3 Si2 C10 105.4(3)
N4 Si2 C31 35.5(2)
N3 Si2 C31 36.1(2)
C10 Si2 C31 108.7(3)
N4 Si2 Ge1 108.94(19)
N3 Si2 Ge1 126.0(2)
C10 Si2 Ge1 124.7(2)
C31 Si2 Ge1 124.33(18)
C49 O2 C47 114.9(11)
C16 N2 C23 130.3(6)
C16 N2 Si1 91.3(4)
C23 N2 Si1 135.7(4)
C3 C2 C1 121.2(7)
C31 N3 C42 131.6(6)
C31 N3 Si2 90.7(4)
C42 N3 Si2 136.4(5)
C2 C3 C4 119.8(7)
C31 N4 C38 131.7(6)
C31 N4 Si2 91.5(4)
C38 N4 Si2 136.5(4)
C5 C4 C3 121.2(7)
C4 C5 C8 116.4(6)
C4 C5 C6 125.1(6)
C8 C5 C6 118.4(6)
C7 C6 C5 108.0(6)
C7 C6 C15 111.4(6)
C5 C6 C15 110.5(6)
C7 C6 C14 109.2(6)
C5 C6 C14 108.7(6)
C15 C6 C14 109.0(7)
C9 C7 C13 116.1(7)
C9 C7 C6 118.5(6)
C13 C7 C6 125.4(6)
C1 C8 O1 116.5(6)
C1 C8 C5 123.9(6)
O1 C8 C5 119.6(6)
C10 C9 O1 115.0(6)
C10 C9 C7 125.0(6)
O1 C9 C7 120.0(6)
C9 C10 C11 116.4(6)
C9 C10 Si2 120.0(5)
C11 C10 Si2 123.5(5)
C12 C11 C10 120.8(7)
C11 C12 C13 121.4(7)
C7 C13 C12 120.2(7)
N2 C16 N1 106.5(6)
N2 C16 C17 127.4(6)
N1 C16 C17 126.1(6)
N2 C16 Si1 53.0(3)
N1 C16 Si1 53.5(3)
C17 C16 Si1 177.7(5)
C22 C17 C18 119.4(7)
C22 C17 C16 120.6(6)
C18 C17 C16 120.0(6)
C19 C18 C17 119.8(7)
C18 C19 C20 120.9(8)
C21 C20 C19 119.1(7)
C20 C21 C22 120.9(8)
C17 C22 C21 119.9(7)
N2 C23 C25 108.8(6)
N2 C23 C24 111.4(6)
C25 C23 C24 110.6(6)
N2 C23 C26 105.2(5)
C25 C23 C26 109.5(6)
C24 C23 C26 111.1(6)
N1 C27 C28 112.8(6)
N1 C27 C29 109.3(6)
C28 C27 C29 111.0(7)
N1 C27 C30 105.8(6)
C28 C27 C30 108.8(7)
C29 C27 C30 108.9(7)
N4 C31 N3 106.2(6)
N4 C31 C32 127.2(6)
N3 C31 C32 126.6(6)
N4 C31 Si2 52.9(3)
N3 C31 Si2 53.3(3)
C32 C31 Si2 179.2(5)
C37 C32 C33 120.8(7)
C37 C32 C31 119.2(7)
C33 C32 C31 120.0(7)
C34 C33 C32 119.5(8)
C35 C34 C33 121.1(10)
C34 C35 C36 120.5(9)
C32 C37 C36 119.0(9)
N4 C38 C39 105.7(6)
N4 C38 C41 112.3(6)
C39 C38 C41 108.4(6)
N4 C38 C40 110.3(5)
C39 C38 C40 109.3(6)
C41 C38 C40 110.7(7)
N3 C42 C44 109.8(7)
N3 C42 C45 111.7(7)
C44 C42 C45 111.6(8)
N3 C42 C43 104.5(6)
C44 C42 C43 108.7(7)
C45 C42 C43 110.3(8)
O2 C47 C48 110.6(9)
C35 C36 C37 119.0(9)
O2 C49 C46 113.1(13)

loop_
_geom_bond_atom_site_label_1
_geom_bond_atom_site_label_2
_geom_bond_distance
Br1 Al1 2.341(2)
Ge1 Si2 2.3510(19)
Ge1 Si1 2.3597(19)
Ge1 Al1 2.486(2)
Si1 N2 1.822(5)
Si1 N1 1.832(6)
Si1 C1 1.907(7)
Si1 C16 2.280(7)
Al1 Br3 2.330(2)
Al1 Br2 2.336(2)
O1 C9 1.389(8)
O1 C8 1.392(7)
N1 C16 1.344(8)
N1 C27 1.478(9)
C1 C8 1.371(9)
C1 C2 1.390(10)
Si2 N4 1.830(5)
Si2 N3 1.837(6)
Si2 C10 1.890(7)
Si2 C31 2.293(7)
O2 C49 1.311(15)
O2 C47 1.446(14)
N2 C16 1.330(9)
N2 C23 1.486(9)
C2 C3 1.363(10)
N3 C31 1.350(9)
N3 C42 1.481(9)
C3 C4 1.402(11)
N4 C31 1.333(9)
N4 C38 1.486(9)
C4 C5 1.381(10)
C5 C8 1.397(9)
C5 C6 1.536(10)
C6 C7 1.524(10)
C6 C15 1.542(10)
C6 C14 1.547(11)
C7 C9 1.395(9)
C7 C13 1.398(10)
C9 C10 1.389(10)
C10 C11 1.402(9)
C11 C12 1.361(10)
C12 C13 1.401(11)
C16 C17 1.508(9)
C17 C22 1.381(10)
C17 C18 1.392(10)
C18 C19 1.376(10)
C19 C20 1.384(11)
C20 C21 1.367(12)
C21 C22 1.388(10)
C23 C25 1.523(10)
C23 C24 1.529(10)
C23 C26 1.534(10)
C27 C28 1.520(11)
C27 C29 1.521(11)
C27 C30 1.528(10)
C31 C32 1.497(9)
C32 C37 1.365(11)
C32 C33 1.386(11)
C33 C34 1.370(11)
C34 C35 1.343(14)
C35 C36 1.395(16)
C37 C36 1.408(12)
C38 C39 1.527(9)
C38 C41 1.529(10)
C38 C40 1.545(10)
C42 C44 1.525(11)
C42 C45 1.532(12)
C42 C43 1.552(11)
C46 C49 1.50(2)
C47 C48 1.490(15)
